data_4135028
loop_
_publ_author_name
'Mackenzie, Harvey K.'
'Rawe, Benjamin W.'
'Samedov, Kerim'
'Walsgrove, Henry T. G.'
'Uva, Azalea'
'Han, Zeyu'
'Gates, Derek P.'

_publ_section_title
;
 A Smart Phosphine-Diyne Polymer Displays &quot;Turn-on&quot; Emission
 with a High Selectivity for Gold(I/III) Ions.
;
_journal_name_full 'Journal of the American Chemical Society'
_journal_paper_doi 10.1021/jacs.0c04330
_journal_year 2020
_chemical_formula_moiety 'C43 H32 P2'
_chemical_formula_sum 'C43 H32 P2'
_chemical_formula_weight 610.62
_space_group_crystal_system orthorhombic
_space_group_IT_number 19
_space_group_name_Hall 'P 2ac 2ab'
_space_group_name_H-M_alt 'P 21 21 21'
_atom_sites_solution_hydrogens geom
_audit_creation_date 2018-01-15
_audit_creation_method
;
Olex2 1.2
(compiled 2017.08.10 svn.r3458 for OlexSys, GUI svn.r5381)
;
_cell_angle_alpha 90
_cell_angle_beta 90
_cell_angle_gamma 90
_cell_formula_units_Z 4
_cell_length_a 5.9827(8)
_cell_length_b 15.686(2)
_cell_length_c 34.121(5)
_cell_measurement_reflns_used 9276
_cell_measurement_temperature 296(2)
_cell_measurement_theta_max 30.49
_cell_measurement_theta_min 2.60
_cell_volume 3202.1(8)
_computing_cell_refinement 'SAINT v8.34A (Bruker, 2013)'
_computing_data_reduction 'SAINT v8.34A (Bruker, 2013)'
_computing_molecular_graphics 'Olex2 (Dolomanov et al., 2009)'
_computing_publication_material 'Olex2 (Dolomanov et al., 2009)'
_computing_structure_refinement 'XL (Sheldrick, 2008)'
_diffrn_ambient_temperature 296.15
_diffrn_measured_fraction_theta_full 1.000
_diffrn_measured_fraction_theta_max 0.999
_diffrn_measurement_device_type 'Bruker APEX-II CCD'
_diffrn_measurement_method '\f and \w scans'
_diffrn_radiation_type MoK\a
_diffrn_radiation_wavelength 0.71073
_diffrn_reflns_av_R_equivalents 0.0456
_diffrn_reflns_av_unetI/netI 0.0424
_diffrn_reflns_Laue_measured_fraction_full 1.000
_diffrn_reflns_Laue_measured_fraction_max 0.999
_diffrn_reflns_limit_h_max 8
_diffrn_reflns_limit_h_min -6
_diffrn_reflns_limit_k_max 22
_diffrn_reflns_limit_k_min -22
_diffrn_reflns_limit_l_max 48
_diffrn_reflns_limit_l_min -44
_diffrn_reflns_number 39707
_diffrn_reflns_point_group_measured_fraction_full 1.000
_diffrn_reflns_point_group_measured_fraction_max 0.999
_diffrn_reflns_theta_full 25.242
_diffrn_reflns_theta_max 30.532
_diffrn_reflns_theta_min 1.429
_diffrn_standards_number 0
_exptl_absorpt_coefficient_mu 0.167
_exptl_absorpt_correction_T_max 0.7461
_exptl_absorpt_correction_T_min 0.6846
_exptl_absorpt_correction_type multi-scan
_exptl_absorpt_process_details
;
SADABS-2014/5 (Bruker,2014/5) was used for absorption correction.
wR2(int) was 0.0578 before and 0.0495 after correction.
The Ratio of minimum to maximum transmission is 0.9176.
The \l/2 correction factor is 0.00150.
;
_exptl_crystal_colour orange
_exptl_crystal_density_diffrn 1.267
_exptl_crystal_description rod
_exptl_crystal_F_000 1280
_exptl_crystal_size_max 0.4
_exptl_crystal_size_mid 0.3
_exptl_crystal_size_min 0.1
_refine_diff_density_max 0.407
_refine_diff_density_min -0.286
_refine_diff_density_rms 0.064
_refine_ls_abs_structure_details
;
 Flack x determined using 3513 quotients [(I+)-(I-)]/[(I+)+(I-)]
 (Parsons, Flack and Wagner, Acta Cryst. B69 (2013) 249-259).
;
_refine_ls_abs_structure_Flack 0.05(3)
_refine_ls_extinction_method none
_refine_ls_goodness_of_fit_ref 1.081
_refine_ls_hydrogen_treatment constr
_refine_ls_matrix_type full
_refine_ls_number_parameters 408
_refine_ls_number_reflns 9798
_refine_ls_number_restraints 0
_refine_ls_restrained_S_all 1.081
_refine_ls_R_factor_all 0.0518
_refine_ls_R_factor_gt 0.0461
_refine_ls_shift/su_max 0.001
_refine_ls_shift/su_mean 0.000
_refine_ls_structure_factor_coef Fsqd
_refine_ls_weighting_details 'w=1/[\s^2^(Fo^2^)+(0.0557P)^2^+0.8722P] where P=(Fo^2^+2Fc^2^)/3'
_refine_ls_weighting_scheme calc
_refine_ls_wR_factor_gt 0.1060
_refine_ls_wR_factor_ref 0.1087
_reflns_Friedel_coverage 0.766
_reflns_Friedel_fraction_full 1.000
_reflns_Friedel_fraction_max 0.999
_reflns_number_gt 8987
_reflns_number_total 9798
_reflns_threshold_expression 'I > 2\s(I)'
_cod_data_source_file ja0c04330_si_002.cif
_cod_data_source_block dg474orth_a
_cod_depositor_comments
;
The following automatic conversions were performed:

data item '_exptl_absorpt_correction_type' value 'Multi-scan' was
changed to 'multi-scan' in accordance with the
/home/data/users/saulius/crontab/automatic-downloads/rss-feeds/ACS/lib/dictionaries/cif_core.dic
dictionary named 'cif_core.dic' version 2.4.2 last updated on
2011-04-26.

Automatic conversion script
Id: cif_fix_values 7556 2019-12-06 15:28:31Z antanas 
;
_cod_original_cell_volume 3201.9(8)
_cod_database_code 4135028
_shelx_shelxl_version_number 2014/7
_shelx_space_group_comment
;
The symmetry employed for this shelxl refinement is uniquely defined
by the following loop, which should always be used as a source of
symmetry information in preference to the above space-group names.
They are only intended as comments.
;
_shelx_estimated_absorpt_t_max 0.984
_shelx_estimated_absorpt_t_min 0.936
_olex2_refinement_description
;
1. Fixed Uiso
 At 1.2 times of:
  All C(H) groups
 At 1.5 times of:
  All C(H,H,H) groups
2.a Aromatic/amide H refined with riding coordinates:
 C12(H12), C8(H8), C6(H6), C16(H16), C20(H20), C17(H17), C25(H25), C5(H5),
 C9(H9), C22(H22), C10(H10), C33(H33), C23(H23), C4(H4), C11(H11), C2(H2),
 C37(H37), C36(H36), C3(H3), C35(H35), C43(H43), C34(H34), C39(H39), C41(H41),
 C40(H40), C42(H42)
2.b Idealised Me refined as rotating group:
 C29(H29A,H29B,H29C), C28(H28A,H28B,H28C)
;
_olex2_submission_special_instructions 'No special instructions were received'

loop_
_space_group_symop_operation_xyz
'x, y, z'
'-x+1/2, -y, z+1/2'
'-x, y+1/2, -z+1/2'
'x+1/2, -y+1/2, -z'

loop_
_atom_site_label
_atom_site_type_symbol
_atom_site_fract_x
_atom_site_fract_y
_atom_site_fract_z
_atom_site_U_iso_or_equiv
_atom_site_adp_type
_atom_site_occupancy
_atom_site_site_symmetry_order
_atom_site_calc_flag
_atom_site_refinement_flags_posn
_atom_site_refinement_flags_adp
_atom_site_refinement_flags_occupancy
_atom_site_disorder_assembly
_atom_site_disorder_group
P1 P 1.71366(10) 0.50779(4) 0.49468(2) 0.01178(12) Uani 1 1 d . . . . .
P2 P -0.30063(11) 0.86821(4) 0.73334(2) 0.01733(13) Uani 1 1 d . . . . .
C19 C 0.8579(4) 0.65136(14) 0.60018(6) 0.0118(4) Uani 1 1 d . . . . .
C12 C 1.9445(4) 0.36256(15) 0.51664(6) 0.0146(4) Uani 1 1 d . . . . .
H12 H 2.0603 0.3874 0.5025 0.018 Uiso 1 1 calc R . . . .
C18 C 0.8022(4) 0.73104(13) 0.58402(6) 0.0119(4) Uani 1 1 d . . . . .
C8 C 1.5730(4) 0.36975(15) 0.54371(6) 0.0143(4) Uani 1 1 d . . . . .
H8 H 1.4391 0.3988 0.5474 0.017 Uiso 1 1 calc R . . . .
C7 C 1.7415(4) 0.40624(14) 0.52098(6) 0.0122(4) Uani 1 1 d . . . . .
C6 C 1.3973(4) 0.49296(15) 0.43179(7) 0.0148(4) Uani 1 1 d . . . . .
H6 H 1.2975 0.5238 0.4471 0.018 Uiso 1 1 calc R . . . .
C16 C 1.0929(4) 0.71717(14) 0.53653(6) 0.0144(4) Uani 1 1 d . . . . .
H16 H 1.1751 0.7395 0.5158 0.017 Uiso 1 1 calc R . . . .
C1 C 1.6051(4) 0.47012(13) 0.44703(6) 0.0117(4) Uani 1 1 d . . . . .
C20 C 1.0271(4) 0.60298(15) 0.58344(6) 0.0136(4) Uani 1 1 d . . . . .
H20 H 1.0618 0.5494 0.5934 0.016 Uiso 1 1 calc R . . . .
C13 C 1.4714(4) 0.55082(14) 0.51634(6) 0.0137(4) Uani 1 1 d . . . . .
C17 C 0.9197(4) 0.76455(14) 0.55260(7) 0.0140(4) Uani 1 1 d . . . . .
H17 H 0.8833 0.8178 0.5425 0.017 Uiso 1 1 calc R . . . .
C15 C 1.1454(4) 0.63583(14) 0.55122(6) 0.0127(4) Uani 1 1 d . . . . .
C27 C 0.7101(4) 0.63043(14) 0.63526(6) 0.0130(4) Uani 1 1 d . . . . .
C14 C 1.3210(4) 0.58847(14) 0.53257(6) 0.0137(4) Uani 1 1 d . . . . .
C21 C 0.6120(4) 0.76595(14) 0.60592(6) 0.0116(4) Uani 1 1 d . . . . .
C25 C 0.3896(4) 0.72932(15) 0.66254(6) 0.0147(4) Uani 1 1 d . . . . .
H25 H 0.3559 0.6929 0.6832 0.018 Uiso 1 1 calc R . . . .
C32 C -0.3346(4) 0.98396(15) 0.72914(7) 0.0151(4) Uani 1 1 d . . . . .
C24 C 0.2683(4) 0.80550(15) 0.65713(7) 0.0148(4) Uani 1 1 d . . . . .
C5 C 1.3378(4) 0.46981(15) 0.39365(7) 0.0176(5) Uani 1 1 d . . . . .
H5 H 1.2011 0.4872 0.3834 0.021 Uiso 1 1 calc R . . . .
C9 C 1.6040(4) 0.28996(15) 0.56095(7) 0.0172(5) Uani 1 1 d . . . . .
H9 H 1.4911 0.2660 0.5761 0.021 Uiso 1 1 calc R . . . .
C22 C 0.4894(4) 0.84016(15) 0.59994(7) 0.0159(4) Uani 1 1 d . . . . .
H22 H 0.5223 0.8761 0.5790 0.019 Uiso 1 1 calc R . . . .
C10 C 1.8044(5) 0.24605(15) 0.55540(7) 0.0186(5) Uani 1 1 d . . . . .
H10 H 1.8241 0.1925 0.5665 0.022 Uiso 1 1 calc R . . . .
C33 C -0.1689(4) 1.04165(16) 0.74112(7) 0.0173(5) Uani 1 1 d . . . . .
H33 H -0.0325 1.0213 0.7502 0.021 Uiso 1 1 calc R . . . .
C23 C 0.3170(4) 0.85972(14) 0.62569(7) 0.0158(4) Uani 1 1 d . . . . .
H23 H 0.2335 0.9091 0.6220 0.019 Uiso 1 1 calc R . . . .
C4 C 1.4811(5) 0.42124(16) 0.37099(7) 0.0198(5) Uani 1 1 d . . . . .
H4 H 1.4399 0.4051 0.3458 0.024 Uiso 1 1 calc R . . . .
C11 C 1.9743(4) 0.28224(16) 0.53331(7) 0.0182(5) Uani 1 1 d . . . . .
H11 H 2.1078 0.2530 0.5296 0.022 Uiso 1 1 calc R . . . .
C29 C 0.8453(4) 0.61957(16) 0.67333(7) 0.0174(5) Uani 1 1 d . . . . .
H29A H 0.9447 0.5719 0.6707 0.026 Uiso 1 1 calc GR . . . .
H29B H 0.7449 0.6098 0.6948 0.026 Uiso 1 1 calc GR . . . .
H29C H 0.9306 0.6703 0.6782 0.026 Uiso 1 1 calc GR . . . .
C30 C 0.0903(4) 0.82847(15) 0.68358(7) 0.0170(5) Uani 1 1 d . . . . .
C26 C 0.5601(4) 0.70969(14) 0.63646(6) 0.0121(4) Uani 1 1 d . . . . .
C2 C 1.7504(4) 0.42203(15) 0.42362(7) 0.0166(5) Uani 1 1 d . . . . .
H2 H 1.8904 0.4069 0.4332 0.020 Uiso 1 1 calc R . . . .
C37 C -0.5386(4) 1.01530(17) 0.71540(7) 0.0196(5) Uani 1 1 d . . . . .
H37 H -0.6496 0.9777 0.7073 0.024 Uiso 1 1 calc R . . . .
C38 C -0.1895(4) 0.86064(15) 0.78329(7) 0.0187(5) Uani 1 1 d . . . . .
C36 C -0.5759(4) 1.10315(17) 0.71385(7) 0.0207(5) Uani 1 1 d . . . . .
H36 H -0.7119 1.1239 0.7048 0.025 Uiso 1 1 calc R . . . .
C28 C 0.5721(4) 0.54951(15) 0.62820(7) 0.0168(4) Uani 1 1 d . . . . .
H28A H 0.4992 0.5533 0.6032 0.025 Uiso 1 1 calc GR . . . .
H28B H 0.4618 0.5439 0.6485 0.025 Uiso 1 1 calc GR . . . .
H28C H 0.6690 0.5007 0.6285 0.025 Uiso 1 1 calc GR . . . .
C3 C 1.6872(5) 0.39672(16) 0.38607(7) 0.0201(5) Uani 1 1 d . . . . .
H3 H 1.7830 0.3633 0.3711 0.024 Uiso 1 1 calc R . . . .
C35 C -0.4123(5) 1.15918(16) 0.72573(7) 0.0207(5) Uani 1 1 d . . . . .
H35 H -0.4383 1.2176 0.7246 0.025 Uiso 1 1 calc R . . . .
C31 C -0.0572(4) 0.85003(15) 0.70536(7) 0.0184(5) Uani 1 1 d . . . . .
C43 C 0.0250(5) 0.83333(19) 0.79312(8) 0.0269(6) Uani 1 1 d . . . . .
H43 H 0.1280 0.8217 0.7734 0.032 Uiso 1 1 calc R . . . .
C34 C -0.2069(5) 1.12853(16) 0.73944(7) 0.0192(4) Uani 1 1 d . . . . .
H34 H -0.0964 1.1665 0.7474 0.023 Uiso 1 1 calc R . . . .
C39 C -0.3370(5) 0.87949(18) 0.81366(8) 0.0281(6) Uani 1 1 d . . . . .
H39 H -0.4809 0.8979 0.8077 0.034 Uiso 1 1 calc R . . . .
C41 C -0.0608(6) 0.8429(2) 0.86168(9) 0.0354(7) Uani 1 1 d . . . . .
H41 H -0.0181 0.8371 0.8877 0.042 Uiso 1 1 calc R . . . .
C40 C -0.2734(6) 0.8714(2) 0.85242(8) 0.0348(7) Uani 1 1 d . . . . .
H40 H -0.3735 0.8851 0.8723 0.042 Uiso 1 1 calc R . . . .
C42 C 0.0860(6) 0.8233(2) 0.83227(9) 0.0358(7) Uani 1 1 d . . . . .
H42 H 0.2278 0.8031 0.8385 0.043 Uiso 1 1 calc R . . . .

loop_
_atom_site_aniso_label
_atom_site_aniso_U_11
_atom_site_aniso_U_22
_atom_site_aniso_U_33
_atom_site_aniso_U_23
_atom_site_aniso_U_13
_atom_site_aniso_U_12
P1 0.0118(2) 0.0119(2) 0.0116(2) -0.00005(19) 0.0016(2) 0.0009(2)
P2 0.0172(3) 0.0163(3) 0.0185(3) -0.0020(2) 0.0051(2) 0.0020(2)
C19 0.0118(10) 0.0127(10) 0.0107(9) 0.0017(7) -0.0006(7) 0.0014(8)
C12 0.0138(10) 0.0169(10) 0.0132(9) -0.0006(8) 0.0006(8) 0.0030(8)
C18 0.0133(9) 0.0118(9) 0.0106(9) -0.0010(7) -0.0001(8) 0.0023(8)
C8 0.0150(10) 0.0143(10) 0.0136(10) -0.0010(8) -0.0009(8) 0.0020(8)
C7 0.0140(11) 0.0131(9) 0.0096(9) -0.0034(7) -0.0017(7) 0.0015(8)
C6 0.0143(10) 0.0141(10) 0.0158(10) 0.0003(8) 0.0015(8) -0.0001(8)
C16 0.0176(10) 0.0150(10) 0.0108(9) 0.0030(8) 0.0038(8) 0.0007(9)
C1 0.0136(10) 0.0105(9) 0.0109(9) 0.0010(7) 0.0017(8) -0.0021(8)
C20 0.0153(10) 0.0132(9) 0.0121(10) 0.0011(8) -0.0010(8) 0.0036(8)
C13 0.0169(10) 0.0131(10) 0.0112(9) 0.0002(8) -0.0009(8) 0.0005(8)
C17 0.0156(10) 0.0120(9) 0.0145(10) 0.0020(8) 0.0013(9) 0.0015(8)
C15 0.0129(10) 0.0134(9) 0.0118(9) -0.0018(8) -0.0007(8) 0.0026(8)
C27 0.0142(9) 0.0141(9) 0.0106(9) 0.0017(7) 0.0015(8) 0.0024(9)
C14 0.0166(11) 0.0134(10) 0.0110(9) 0.0013(7) -0.0012(8) 0.0012(8)
C21 0.0122(9) 0.0121(9) 0.0106(9) 0.0002(7) 0.0005(8) 0.0014(8)
C25 0.0163(10) 0.0170(10) 0.0106(9) -0.0002(8) 0.0019(8) 0.0007(9)
C32 0.0171(11) 0.0173(10) 0.0109(9) -0.0010(8) 0.0028(8) 0.0028(8)
C24 0.0140(11) 0.0159(10) 0.0145(10) -0.0028(8) 0.0022(8) -0.0006(8)
C5 0.0170(11) 0.0182(11) 0.0177(11) 0.0036(9) -0.0034(9) -0.0020(9)
C9 0.0226(12) 0.0172(11) 0.0119(10) 0.0012(8) -0.0012(9) -0.0029(9)
C22 0.0171(11) 0.0126(10) 0.0178(11) 0.0034(8) 0.0026(9) 0.0015(8)
C10 0.0273(12) 0.0143(10) 0.0142(10) -0.0001(8) -0.0066(10) 0.0041(10)
C33 0.0148(11) 0.0215(11) 0.0157(10) 0.0000(8) -0.0014(8) 0.0030(9)
C23 0.0150(11) 0.0113(9) 0.0211(11) 0.0008(8) 0.0025(9) 0.0025(9)
C4 0.0282(13) 0.0196(12) 0.0116(10) 0.0010(9) -0.0004(9) -0.0047(10)
C11 0.0202(11) 0.0189(11) 0.0154(10) -0.0020(9) -0.0042(9) 0.0078(9)
C29 0.0174(11) 0.0227(12) 0.0121(10) 0.0032(9) -0.0017(8) 0.0016(9)
C30 0.0197(11) 0.0153(10) 0.0161(10) -0.0005(8) 0.0009(9) 0.0012(9)
C26 0.0129(10) 0.0130(10) 0.0105(9) -0.0001(7) 0.0001(8) 0.0017(8)
C2 0.0180(12) 0.0180(10) 0.0138(10) 0.0021(8) 0.0026(8) 0.0027(8)
C37 0.0190(11) 0.0207(11) 0.0191(11) -0.0044(9) -0.0011(9) 0.0003(9)
C38 0.0229(12) 0.0149(10) 0.0183(11) 0.0021(8) 0.0042(10) 0.0026(10)
C36 0.0192(12) 0.0240(12) 0.0189(11) 0.0003(9) -0.0020(10) 0.0077(10)
C28 0.0172(11) 0.0154(10) 0.0177(11) 0.0019(8) 0.0023(9) 0.0015(9)
C3 0.0284(13) 0.0197(11) 0.0122(10) -0.0007(8) 0.0064(10) 0.0033(10)
C35 0.0264(13) 0.0166(11) 0.0190(11) -0.0008(9) 0.0027(10) 0.0056(10)
C31 0.0205(12) 0.0158(11) 0.0189(11) -0.0028(9) 0.0030(10) 0.0021(9)
C43 0.0260(14) 0.0305(14) 0.0243(13) 0.0031(11) 0.0044(11) 0.0065(11)
C34 0.0213(11) 0.0197(11) 0.0166(10) -0.0041(9) -0.0020(10) -0.0017(10)
C39 0.0307(15) 0.0286(14) 0.0251(13) 0.0052(11) 0.0081(11) 0.0115(11)
C41 0.049(2) 0.0356(16) 0.0214(13) 0.0099(12) -0.0007(14) 0.0112(15)
C40 0.051(2) 0.0339(15) 0.0197(12) 0.0061(11) 0.0109(13) 0.0161(15)
C42 0.0346(17) 0.0417(18) 0.0310(15) 0.0104(13) -0.0026(14) 0.0118(14)

loop_
_atom_type_symbol
_atom_type_description
_atom_type_scat_dispersion_real
_atom_type_scat_dispersion_imag
_atom_type_scat_source
C C 0.0033 0.0016 'International Tables Vol C Tables 4.2.6.8 and 6.1.1.4'
H H 0.0000 0.0000 'International Tables Vol C Tables 4.2.6.8 and 6.1.1.4'
P P 0.1023 0.0942 'International Tables Vol C Tables 4.2.6.8 and 6.1.1.4'

loop_
_geom_angle_atom_site_label_1
_geom_angle_atom_site_label_2
_geom_angle_atom_site_label_3
_geom_angle
_geom_angle_site_symmetry_1
_geom_angle_site_symmetry_3
_geom_angle_publ_flag
C7 P1 C1 100.64(10) . . ?
C13 P1 C7 101.66(10) . . ?
C13 P1 C1 101.68(11) . . ?
C32 P2 C38 100.21(11) . . ?
C31 P2 C32 102.08(11) . . ?
C31 P2 C38 101.14(12) . . ?
C18 C19 C27 111.22(19) . . ?
C20 C19 C18 119.8(2) . . ?
C20 C19 C27 128.9(2) . . ?
C7 C12 H12 119.7 . . ?
C11 C12 H12 119.7 . . ?
C11 C12 C7 120.6(2) . . ?
C19 C18 C21 108.41(19) . . ?
C17 C18 C19 121.4(2) . . ?
C17 C18 C21 130.2(2) . . ?
C7 C8 H8 119.8 . . ?
C7 C8 C9 120.4(2) . . ?
C9 C8 H8 119.8 . . ?
C12 C7 P1 116.81(17) . . ?
C8 C7 P1 124.21(17) . . ?
C8 C7 C12 119.0(2) . . ?
C1 C6 H6 119.7 . . ?
C1 C6 C5 120.5(2) . . ?
C5 C6 H6 119.7 . . ?
C17 C16 H16 119.6 . . ?
C17 C16 C15 120.8(2) . . ?
C15 C16 H16 119.6 . . ?
C6 C1 P1 124.02(17) . . ?
C6 C1 C2 118.6(2) . . ?
C2 C1 P1 117.10(17) . . ?
C19 C20 H20 120.4 . . ?
C19 C20 C15 119.3(2) . . ?
C15 C20 H20 120.4 . . ?
C14 C13 P1 172.2(2) . . ?
C18 C17 C16 118.8(2) . . ?
C18 C17 H17 120.6 . . ?
C16 C17 H17 120.6 . . ?
C16 C15 C14 118.3(2) . . ?
C20 C15 C16 119.9(2) . . ?
C20 C15 C14 121.7(2) . . ?
C19 C27 C29 112.4(2) . . ?
C19 C27 C26 100.70(17) . . ?
C19 C27 C28 111.55(18) . . ?
C26 C27 C29 111.99(18) . . ?
C28 C27 C29 108.90(18) . . ?
C28 C27 C26 111.1(2) . . ?
C13 C14 C15 178.0(3) . . ?
C22 C21 C18 130.3(2) . . ?
C22 C21 C26 121.3(2) . . ?
C26 C21 C18 108.40(19) . . ?
C24 C25 H25 120.6 . . ?
C26 C25 H25 120.6 . . ?
C26 C25 C24 118.8(2) . . ?
C33 C32 P2 122.54(18) . . ?
C37 C32 P2 118.15(19) . . ?
C37 C32 C33 119.2(2) . . ?
C25 C24 C30 120.7(2) . . ?
C23 C24 C25 120.5(2) . . ?
C23 C24 C30 118.8(2) . . ?
C6 C5 H5 119.8 . . ?
C4 C5 C6 120.4(2) . . ?
C4 C5 H5 119.8 . . ?
C8 C9 H9 120.0 . . ?
C8 C9 C10 120.0(2) . . ?
C10 C9 H9 120.0 . . ?
C21 C22 H22 120.5 . . ?
C23 C22 C21 118.9(2) . . ?
C23 C22 H22 120.5 . . ?
C9 C10 H10 120.0 . . ?
C11 C10 C9 120.1(2) . . ?
C11 C10 H10 120.0 . . ?
C32 C33 H33 119.7 . . ?
C34 C33 C32 120.5(2) . . ?
C34 C33 H33 119.7 . . ?
C24 C23 H23 119.8 . . ?
C22 C23 C24 120.3(2) . . ?
C22 C23 H23 119.8 . . ?
C5 C4 H4 120.2 . . ?
C5 C4 C3 119.7(2) . . ?
C3 C4 H4 120.2 . . ?
C12 C11 H11 120.1 . . ?
C10 C11 C12 119.9(2) . . ?
C10 C11 H11 120.1 . . ?
C27 C29 H29A 109.5 . . ?
C27 C29 H29B 109.5 . . ?
C27 C29 H29C 109.5 . . ?
H29A C29 H29B 109.5 . . ?
H29A C29 H29C 109.5 . . ?
H29B C29 H29C 109.5 . . ?
C31 C30 C24 178.1(3) . . ?
C21 C26 C27 111.18(19) . . ?
C25 C26 C27 128.8(2) . . ?
C25 C26 C21 120.0(2) . . ?
C1 C2 H2 119.7 . . ?
C3 C2 C1 120.6(2) . . ?
C3 C2 H2 119.7 . . ?
C32 C37 H37 120.0 . . ?
C36 C37 C32 119.9(2) . . ?
C36 C37 H37 120.0 . . ?
C43 C38 P2 125.3(2) . . ?
C39 C38 P2 116.6(2) . . ?
C39 C38 C43 118.0(2) . . ?
C37 C36 H36 119.8 . . ?
C35 C36 C37 120.4(2) . . ?
C35 C36 H36 119.8 . . ?
C27 C28 H28A 109.5 . . ?
C27 C28 H28B 109.5 . . ?
C27 C28 H28C 109.5 . . ?
H28A C28 H28B 109.5 . . ?
H28A C28 H28C 109.5 . . ?
H28B C28 H28C 109.5 . . ?
C4 C3 C2 120.1(2) . . ?
C4 C3 H3 119.9 . . ?
C2 C3 H3 119.9 . . ?
C36 C35 H35 119.9 . . ?
C36 C35 C34 120.2(2) . . ?
C34 C35 H35 119.9 . . ?
C30 C31 P2 170.3(2) . . ?
C38 C43 H43 119.8 . . ?
C38 C43 C42 120.4(3) . . ?
C42 C43 H43 119.8 . . ?
C33 C34 C35 119.8(2) . . ?
C33 C34 H34 120.1 . . ?
C35 C34 H34 120.1 . . ?
C38 C39 H39 119.4 . . ?
C40 C39 C38 121.2(3) . . ?
C40 C39 H39 119.4 . . ?
C40 C41 H41 120.2 . . ?
C42 C41 H41 120.2 . . ?
C42 C41 C40 119.7(3) . . ?
C39 C40 C41 120.0(3) . . ?
C39 C40 H40 120.0 . . ?
C41 C40 H40 120.0 . . ?
C43 C42 H42 119.7 . . ?
C41 C42 C43 120.6(3) . . ?
C41 C42 H42 119.7 . . ?

loop_
_geom_bond_atom_site_label_1
_geom_bond_atom_site_label_2
_geom_bond_distance
_geom_bond_site_symmetry_2
_geom_bond_publ_flag
P1 C7 1.836(2) . ?
P1 C1 1.848(2) . ?
P1 C13 1.761(2) . ?
P2 C32 1.833(2) . ?
P2 C38 1.833(3) . ?
P2 C31 1.764(3) . ?
C19 C18 1.406(3) . ?
C19 C20 1.388(3) . ?
C19 C27 1.524(3) . ?
C12 H12 0.9300 . ?
C12 C7 1.402(3) . ?
C12 C11 1.394(3) . ?
C18 C17 1.386(3) . ?
C18 C21 1.467(3) . ?
C8 H8 0.9300 . ?
C8 C7 1.395(3) . ?
C8 C9 1.395(3) . ?
C6 H6 0.9300 . ?
C6 C1 1.394(3) . ?
C6 C5 1.397(3) . ?
C16 H16 0.9300 . ?
C16 C17 1.388(3) . ?
C16 C15 1.406(3) . ?
C1 C2 1.401(3) . ?
C20 H20 0.9300 . ?
C20 C15 1.405(3) . ?
C13 C14 1.210(3) . ?
C17 H17 0.9300 . ?
C15 C14 1.436(3) . ?
C27 C29 1.540(3) . ?
C27 C26 1.534(3) . ?
C27 C28 1.533(3) . ?
C21 C22 1.391(3) . ?
C21 C26 1.400(3) . ?
C25 H25 0.9300 . ?
C25 C24 1.410(3) . ?
C25 C26 1.388(3) . ?
C32 C33 1.403(3) . ?
C32 C37 1.397(3) . ?
C24 C23 1.400(3) . ?
C24 C30 1.441(3) . ?
C5 H5 0.9300 . ?
C5 C4 1.383(4) . ?
C9 H9 0.9300 . ?
C9 C10 1.396(4) . ?
C22 H22 0.9300 . ?
C22 C23 1.389(3) . ?
C10 H10 0.9300 . ?
C10 C11 1.387(4) . ?
C33 H33 0.9300 . ?
C33 C34 1.383(3) . ?
C23 H23 0.9300 . ?
C4 H4 0.9300 . ?
C4 C3 1.390(4) . ?
C11 H11 0.9300 . ?
C29 H29A 0.9600 . ?
C29 H29B 0.9600 . ?
C29 H29C 0.9600 . ?
C30 C31 1.202(3) . ?
C2 H2 0.9300 . ?
C2 C3 1.394(3) . ?
C37 H37 0.9300 . ?
C37 C36 1.397(4) . ?
C38 C43 1.394(4) . ?
C38 C39 1.393(4) . ?
C36 H36 0.9300 . ?
C36 C35 1.376(4) . ?
C28 H28A 0.9600 . ?
C28 H28B 0.9600 . ?
C28 H28C 0.9600 . ?
C3 H3 0.9300 . ?
C35 H35 0.9300 . ?
C35 C34 1.400(4) . ?
C43 H43 0.9300 . ?
C43 C42 1.394(4) . ?
C34 H34 0.9300 . ?
C39 H39 0.9300 . ?
C39 C40 1.382(4) . ?
C41 H41 0.9300 . ?
C41 C40 1.385(5) . ?
C41 C42 1.369(5) . ?
C40 H40 0.9300 . ?
C42 H42 0.9300 . ?
